data_2009495
loop_
_publ_author_name
'H\"ubener, R.'
'Abram, U.'
'Hiller, W.'

_publ_section_title
;
 <i>trans</i>-Bisaquabis[1,2-bis(diphenylphosphino)ethane]technetium(I)
 tetraphenylborate
;
_journal_issue 2
_journal_name_full 'Acta Crystallographica Section C'
_journal_page_first 188
_journal_page_last 190
_journal_paper_doi 10.1107/S0108270193006791
_journal_volume 50
_journal_year 1994
_chemical_formula_moiety 'C52 H52 O2 P4 Tc,C24 H20 B1'
_chemical_formula_sum 'C76 H72 B O2 P4 Tc'
_chemical_formula_weight 1250.13
_symmetry_cell_setting monoclinic
_symmetry_space_group_name_Hall '-P 2ybc'
_symmetry_space_group_name_H-M 'P 1 21/c 1'
_atom_type_scat_source IntTabIV
_cell_angle_alpha 90.
_cell_angle_beta 96.358(9)
_cell_angle_gamma 90.
_cell_formula_units_Z 4
_cell_length_a 10.342(2)
_cell_length_b 24.358(2)
_cell_length_c 25.962(5)
_cell_measurement_reflns_used 24
_cell_measurement_temperature 295
_cell_measurement_theta_max 69
_cell_measurement_theta_min 5
_cell_volume 6499.9(19)
_diffrn_measurement_device 'Enraf-Nonius CAD-4'
_diffrn_measurement_method \w/2\q
_diffrn_radiation_type CuK\a
_diffrn_radiation_wavelength 1.54056
_diffrn_reflns_av_R_equivalents 0.028
_diffrn_reflns_limit_h_max 12
_diffrn_reflns_limit_h_min 0
_diffrn_reflns_limit_k_max 29
_diffrn_reflns_limit_k_min 0
_diffrn_reflns_limit_l_max 31
_diffrn_reflns_limit_l_min -31
_diffrn_reflns_number 13075
_diffrn_reflns_theta_max 69
_diffrn_standards_decay_% '27.8 (0.24% h^-1^)'
_diffrn_standards_interval_count 200
_diffrn_standards_number 3
_exptl_absorpt_coefficient_mu 3.11
_exptl_absorpt_correction_T_max 1.497
_exptl_absorpt_correction_T_min 0.650
_exptl_absorpt_correction_type 'empirical (DIFABS; Walker & Stuart, 1983)'
_exptl_crystal_colour Yellow
_exptl_crystal_density_diffrn 1.277
_exptl_crystal_description Block
_exptl_crystal_size_max 0.4
_exptl_crystal_size_mid 0.2
_exptl_crystal_size_min 0.2
_refine_diff_density_max 0.901
_refine_diff_density_min 0.247
_refine_ls_extinction_coef 2.363E-7
_refine_ls_extinction_method 'Zachariasen (1963)'
_refine_ls_goodness_of_fit_obs 3.943
_refine_ls_hydrogen_treatment noref
_refine_ls_number_parameters 758
_refine_ls_number_reflns 6522
_refine_ls_R_factor_obs 0.068
_refine_ls_shift/esd_max 0.01
_refine_ls_structure_factor_coef Fsqd
_refine_ls_weighting_details 'w = 1/\s^2^'
_refine_ls_weighting_scheme calc
_refine_ls_wR_factor_obs 0.073
_reflns_number_observed 6522
_reflns_number_total 12757
_reflns_observed_criterion I>=3\s(I)
_cod_data_source_file sh1056.cif
_cod_data_source_block sh1056_structure_1_of_1
_cod_depositor_comments
;
The following automatic conversions were performed:

'_refine_ls_weighting_scheme' value '1/\s^2^' was changed to 'calc'.
New tag '_refine_ls_weighting_details' was created. The value of the
new tag was set to 'w = 1/\s^2^'.

Automatic conversion script
Id: cif_fix_values 3143 2015-03-26 13:38:13Z robertas 
;
_cod_original_cell_volume 6499(2)
_cod_original_sg_symbol_H-M 'P 21/c'
_cod_original_formula_sum 'C76 H72 B1 O2 P4 Tc'
_cod_database_code 2009495

loop_
_atom_site_label
_atom_site_fract_x
_atom_site_fract_y
_atom_site_fract_z
Tc .10880(7) .47023(3) .24626(3)
P1 .2108(2) .56364(9) .24933(9)
P2 .1124(2) .48800(10) .34133(9)
P3 .0033(2) .37791(9) .24308(9)
P4 .1161(3) .44810(10) .15288(9)
O1 -.0855(4) .5091(2) .2212(2)
O2 .3096(4) .4295(2) .2655(2)
C1 .1735(9) .5911(4) .3112(4)
C2 .2160(10) .5489(4) .3528(3)
C3 -.0529(9) .3670(4) .1751(4)
C4 .0680(10) .3767(4) .1448(4)
C11 .1560(9) .6171(4) .2017(4)
C12 .0350(10) .6400(5) .2008(5)
C13 -.0080(10) .6784(5) .1621(5)
C14 .071(2) .6918(5) .1250(5)
C15 .1890(10) .6681(6) .1255(5)
C16 .2330(10) .6320(5) .1639(4)
C21 .3843(8) .5698(3) .2531(4)
C22 .4538(9) .5355(4) .2234(4)
C23 .5890(10) .5443(4) .2216(5)
C24 .6500(9) .5850(4) .2515(5)
C25 .5820(10) .6178(4) .2828(5)
C26 .4505(9) .6106(4) .2824(4)
C31 -.0312(9) .5110(4) .3698(4)
C32 -.1520(10) .5032(6) .3462(4)
C33 -.2580(10) .5228(8) .3699(5)
C34 -.2410(10) .5491(6) .4139(5)
C35 -.121(2) .5552(6) .4385(5)
C36 -.0180(10) .5368(6) .4170(5)
C41 .1783(8) .4354(4) .3869(3)
C42 .0960(10) .4008(4) .4100(4)
C43 .1440(10) .3595(5) .4421(4)
C44 .2750(10) .3509(5) .4514(4)
C45 .3610(10) .3844(5) .4290(4)
C46 .3130(10) .4274(4) .3962(4)
C51 -.1387(8) .3676(4) .2757(4)
C52 -.2526(9) .3935(5) .2575(5)
C53 -.3631(9) .3879(6) .2836(6)
C54 -.3600(10) .3555(6) .3254(5)
C55 -.2500(10) .3279(6) .3434(5)
C56 -.1406(9) .3332(5) .3177(4)
C61 .1082(8) .3196(3) .2591(3)
C62 .2000(10) .3213(4) .3027(4)
C63 .2850(10) .2785(4) .3143(5)
C64 .2840(10) .2334(5) .2831(5)
C65 .1960(10) .2301(4) .2409(4)
C66 .1070(10) .2726(4) .2286(4)
C71 .2760(10) .4499(4) .1275(3)
C72 .3090(10) .4937(5) .1002(4)
C73 .4330(10) .4976(6) .0839(5)
C74 .5160(10) .4563(6) .0976(5)
C75 .4870(10) .4115(6) .1258(6)
C76 .3630(10) .4088(5) .1416(4)
C81 .0000(10) .4825(5) .1054(4)
C82 -.0620(10) .4581(6) .0642(4)
C83 -.1500(10) .4834(7) .0296(5)
C84 -.1820(10) .5346(6) .0356(5)
C85 -.128(2) .5602(7) .0760(6)
C86 -.032(2) .5339(6) .1117(6)
C91 .1210(10) .7565(4) .9502(4)
C92 .0690(10) .7126(5) .9760(4)
C93 -.0650(10) .7041(6) .9760(5)
C94 -.1490(10) .7383(7) .9491(5)
C95 -.1100(10) .7822(6) .9233(6)
C96 .0270(10) .7900(5) .9251(5)
C101 .3023(9) .8338(4) .9674(4)
C102 .3943(9) .8687(4) .9476(4)
C103 .4160(10) .9227(4) .9625(4)
C104 .3440(10) .9450(5) .9985(5)
C105 .2530(10) .9138(5) 1.0193(5)
C106 .2340(10) .8597(4) 1.0038(5)
C111 .3620(10) .7294(4) .9921(4)
C112 .381(2) .6737(5) .9819(5)
C113 .450(2) .6390(6) 1.0149(5)
C114 .508(2) .6570(6) 1.0606(6)
C115 .492(2) .7104(6) 1.0736(6)
C116 .4190(10) .7450(5) 1.0393(5)
C121 .3280(10) .7593(4) .8928(4)
C122 .2450(10) .7608(4) .8455(4)
C123 .2910(10) .7528(5) .7990(4)
C124 .4190(10) .7442(5) .7951(4)
C125 .5050(10) .7423(5) .8396(5)
C126 .4560(10) .7501(5) .8874(5)
B .2780(10) .7698(5) .9512(4)
H1 .0821 .5983 .3126
H2 .2174 .6265 .3197
H3 .3088 .5400 .3496
H4 .2160 .5637 .3871
H5 -.1215 .3928 .1618
H6 -.0909 .3307 .1679
H7 .1363 .3517 .1598
H8 .0493 .3660 .1090
H12 -.0247 .6289 .2257
H13 -.0948 .6962 .1599
H14 .0399 .7185 .0983
H15 .2415 .6805 .0970
H16 .3229 .6148 .1643
H22 .4110 .5061 .2042
H23 .6370 .5221 .1999
H24 .7438 .5906 .2506
H25 .6277 .6448 .3039
H26 .4038 .6341 .3030
H32 -.1674 .4853 .3135
H33 -.3451 .5164 .3545
H34 -.3066 .5661 .4304
H35 -.0996 .5714 .4748
H36 .0682 .5418 .4335
H42 .0014 .4064 .4034
H43 .0851 .3343 .4594
H44 .3151 .3208 .4732
H45 .4551 .3805 .4383
H46 .3748 .4499 .3789
H52 -.2619 .4176 .2244
H53 -.4496 .4061 .2737
H54 -.4374 .3527 .3475
H55 -.2527 .3021 .3738
H56 -.0632 .3131 .3313
H62 .2043 .3536 .3257
H63 .3498 .2789 .3464
H64 .3492 .2035 .2898
H65 .1950 .1976 .2185
H66 .0498 .2700 .1960
H72 .2454 .5260 .0903
H73 .4655 .5276 .0644
H74 .5954 .4583 .0819
H75 .5608 .3813 .1352
H76 .3373 .3767 .1630
H82 -.0454 .4161 .0594
H83 -.2080 .4623 .0006
H84 -.2320 .5520 .0059
H85 -.1747 .5989 .0786
H86 .0075 .5557 .1386
H92 .1332 .6841 .9938
H93 -.0952 .6733 .9956
H94 -.2440 .7308 .9516
H95 -.1748 .8053 .9028
H96 .0539 .8229 .9078
H102 .4485 .8531 .9215
H103 .4807 .9456 .9480
H104 .3580 .9834 1.0082
H105 .2035 .9303 1.0469
H106 .1694 .8369 1.0197
H112 .3285 .6580 .9497
H113 .4680 .6001 1.0052
H114 .5649 .6337 1.0848
H115 .5226 .7249 1.1095
H116 .4141 .7847 1.0479
H122 .1491 .7685 .8482
H123 .2358 .7546 .7646
H124 .4448 .7347 .7639
H125 .6008 .7355 .8344
H126 .5196 .7511 .9207

loop_
_geom_angle_atom_site_label_1
_geom_angle_atom_site_label_2
_geom_angle_atom_site_label_3
_geom_angle
_geom_angle_publ_flag
O1 Tc O2 175.7(2) yes
O1 Tc P1 89.20(10) yes
O1 Tc P2 97.40(10) yes
O1 Tc P3 89.80(10) yes
O1 Tc P4 86.10(10) yes
O2 Tc P1 91.00(10) yes
O2 Tc P2 86.90(10) yes
O2 Tc P3 90.00(10) yes
O2 Tc P4 89.70(10) yes
P1 Tc P2 81.40(10) yes
P1 Tc P3 179.00(10) yes
P2 Tc P3 98.50(10) yes
P2 Tc P4 176.40(10) yes
P3 Tc P4 80.40(10) yes

loop_
_geom_bond_atom_site_label_1
_geom_bond_atom_site_label_2
_geom_bond_distance
_geom_bond_publ_flag
Tc O1 2.252(4) yes
Tc O2 2.307(4) yes
Tc P1 2.505(2) yes
Tc P2 2.502(2) yes
Tc P3 2.498(2) yes
Tc P4 2.493(2) yes
P1 C1 1.820(10) no
P1 C11 1.842(9) no
P1 C21 1.793(9) no
P2 C2 1.830(10) no
P2 C31 1.82(2) no
P2 C41 1.826(9) no
P3 C3 1.816(9) no
P3 C51 1.793(9) no
P3 C61 1.808(9) no
P4 C4 1.82(2) no
P4 C71 1.85(2) no
P4 C81 1.83(2) no
C1 C2 1.530(10) no
C3 C4 1.560(10) no
C11 C12 1.380(10) no
C11 C16 1.38(2) no
C12 C13 1.41(2) no
C13 C14 1.36(3) no
C14 C15 1.35(3) no
C15 C16 1.37(2) no
C21 C22 1.400(10) no
C21 C26 1.380(10) no
C22 C23 1.420(10) no
C23 C24 1.37(2) no
C24 C25 1.38(2) no
C25 C26 1.370(10) no
C31 C32 1.350(10) no
C31 C36 1.37(2) no
C32 C33 1.40(2) no
C33 C34 1.30(3) no
C34 C35 1.34(2) no
C35 C36 1.34(3) no
C41 C42 1.380(10) no
C41 C46 1.400(10) no
C42 C43 1.360(10) no
C43 C44 1.37(2) no
C44 C45 1.38(2) no
C45 C46 1.400(10) no
C51 C52 1.370(10) no
C51 C56 1.380(10) no
C52 C53 1.40(2) no
C53 C54 1.34(3) no
C54 C55 1.36(2) no
C55 C56 1.39(2) no
C61 C62 1.400(10) no
C61 C66 1.390(10) no
C62 C63 1.370(10) no
C63 C64 1.37(2) no
C64 C65 1.350(10) no
C65 C66 1.400(10) no
C71 C72 1.35(2) no
C71 C76 1.370(10) no
C72 C73 1.40(3) no
C73 C74 1.34(3) no
C74 C75 1.36(5) no
C75 C76 1.39(2) no
C81 C82 1.33(2) no
C81 C86 1.31(2) no
C82 C83 1.35(2) no
C83 C84 1.30(2) no
C84 C85 1.29(3) no
C85 C86 1.43(2) no
C91 C92 1.40(2) no
C91 C96 1.38(2) no
C91 B 1.65(2) no
C92 C93 1.41(2) no
C93 C94 1.34(2) no
C94 C95 1.36(2) no
C95 C96 1.42(2) no
C101 C102 1.420(10) no
C101 C106 1.39(2) no
C101 B 1.630(10) no
C102 C103 1.380(10) no
C103 C104 1.37(2) no
C104 C105 1.38(2) no
C105 C106 1.38(2) no
C111 C112 1.40(2) no
C111 C116 1.35(2) no
C111 B 1.630(10) no
C112 C113 1.35(2) no
C113 C114 1.34(3) no
C114 C115 1.36(3) no
C115 C116 1.39(2) no
C121 C122 1.410(10) no
C121 C126 1.37(2) no
C121 B 1.67(2) no
C122 C123 1.37(2) no
C123 C124 1.35(3) no
C124 C125 1.38(2) no
C125 C126 1.40(2) no
